data_2212273
loop_
_publ_author_name
'Gustavo Portalone'
'Marcello Colapietro'
'S. Bindya'
'M. A. Ashok'
'H.S. Yathirajan'

_publ_section_title 5-[3-(Dimethylamino)propyl]-10,11-dihydro-5<i>H</i>-dibenz[<i>a</i>,<i>d</i>][7]annulen-5-ol
_journal_coeditor_code KP2078
_journal_issue 2
_journal_name_full 'Acta Crystallographica Section E'
_journal_page_first o746
_journal_page_last o747
_journal_paper_doi 10.1107/S160053680700147X
_journal_volume 63
_journal_year 2007
_chemical_formula_iupac 'C20 H25 N O'
_chemical_formula_moiety 'C20 H25 N O'
_chemical_formula_sum 'C20 H25 N O'
_chemical_formula_weight 295.41
_chemical_name_systematic 5-[3-(Dimethylamino)propyl]-10,11-dihydro-5<i>H</i>-dibenzo[a,d][7]annulen-5-ol
_space_group_IT_number 14
_symmetry_cell_setting monoclinic
_symmetry_space_group_name_Hall '-P 2ybc'
_symmetry_space_group_name_H-M 'P 1 21/c 1'
_atom_sites_solution_hydrogens geom
_atom_sites_solution_primary direct
_atom_sites_solution_secondary difmap
_audit_creation_method SHELXL-97
_cell_angle_alpha 90.00
_cell_angle_beta 113.841(10)
_cell_angle_gamma 90.00
_cell_formula_units_Z 4
_cell_length_a 7.7278(12)
_cell_length_b 27.744(3)
_cell_length_c 8.6183(15)
_cell_measurement_reflns_used 45
_cell_measurement_temperature 298(2)
_cell_measurement_theta_max 20
_cell_measurement_theta_min 15
_cell_volume 1690.1(5)
_computing_cell_refinement XCS
_computing_data_collection 'XCS (Colapietro <i>et al.</i>,  1992)'
_computing_data_reduction XCS
_computing_molecular_graphics 'ORTEP-3 (Farrugia, 1997)'
_computing_publication_material SHELXL97
_computing_structure_refinement 'SHELXL97 (Sheldrick, 1997)'
_computing_structure_solution 'SIR97 (Altomare <i>et al.</i>,  1999)'
_diffrn_ambient_temperature 298(2)
_diffrn_measured_fraction_theta_full 0.996
_diffrn_measured_fraction_theta_max 0.996
_diffrn_measurement_device_type 'Huber CS four-circle'
_diffrn_measurement_method \w
_diffrn_radiation_monochromator graphite
_diffrn_radiation_source 'X-ray tube'
_diffrn_radiation_type MoK\a
_diffrn_radiation_wavelength 0.710689
_diffrn_reflns_av_R_equivalents 0.0175
_diffrn_reflns_av_sigmaI/netI 0.0119
_diffrn_reflns_limit_h_max 9
_diffrn_reflns_limit_h_min 0
_diffrn_reflns_limit_k_max 32
_diffrn_reflns_limit_k_min 0
_diffrn_reflns_limit_l_max 9
_diffrn_reflns_limit_l_min -10
_diffrn_reflns_number 3353
_diffrn_reflns_theta_full 25.00
_diffrn_reflns_theta_max 25.00
_diffrn_reflns_theta_min 2.69
_diffrn_standards_decay_% 1
_diffrn_standards_interval_count 97
_diffrn_standards_number 3
_exptl_absorpt_coefficient_mu 0.070
_exptl_absorpt_correction_type none
_exptl_crystal_colour colourless
_exptl_crystal_density_diffrn 1.161
_exptl_crystal_density_method 'not measured'
_exptl_crystal_description prism
_exptl_crystal_F_000 640
_exptl_crystal_size_max 0.15
_exptl_crystal_size_mid 0.15
_exptl_crystal_size_min 0.10
_refine_diff_density_max 0.169
_refine_diff_density_min -0.155
_refine_ls_extinction_method none
_refine_ls_goodness_of_fit_ref 1.056
_refine_ls_hydrogen_treatment constr
_refine_ls_matrix_type full
_refine_ls_number_parameters 202
_refine_ls_number_reflns 2966
_refine_ls_number_restraints 0
_refine_ls_restrained_S_all 1.056
_refine_ls_R_factor_all 0.0617
_refine_ls_R_factor_gt 0.0395
_refine_ls_shift/su_max 0.000
_refine_ls_shift/su_mean 0.000
_refine_ls_structure_factor_coef Fsqd
_refine_ls_weighting_details 'calc w=1/[\s^2^(Fo^2^)+(0.0504P)^2^+0.2607P] where P=(Fo^2^+2Fc^2^)/3'
_refine_ls_weighting_scheme calc
_refine_ls_wR_factor_gt 0.1005
_refine_ls_wR_factor_ref 0.1080
_reflns_number_gt 2115
_reflns_number_total 2966
_reflns_threshold_expression I>2\s(I)
_cod_data_source_file kp2078.cif
_cod_data_source_block I
_cod_original_sg_symbol_H-M 'P 21/c'
_cod_database_code 2212273
_cod_database_fobs_code 2212273

loop_
_symmetry_equiv_pos_as_xyz
'x, y, z'
'-x, y+1/2, -z+1/2'
'-x, -y, -z'
'x, -y-1/2, z-1/2'

loop_
_atom_site_type_symbol
_atom_site_label
_atom_site_fract_x
_atom_site_fract_y
_atom_site_fract_z
_atom_site_U_iso_or_equiv
_atom_site_adp_type
_atom_site_calc_flag
_atom_site_refinement_flags
_atom_site_occupancy
O O1 -0.12232(15) 0.09137(4) 0.51606(14) 0.0470(3) Uani d . 1
H H1 -0.0145 0.0805 0.5517 0.056 Uiso calc R 1
N N1 0.2484(2) 0.06625(5) 0.6397(2) 0.0571(4) Uani d . 1
C C1 -0.4309(2) 0.14121(7) 0.3510(2) 0.0555(5) Uani d . 1
H H1A -0.3935 0.1140 0.3095 0.067 Uiso calc R 1
C C2 -0.6047(3) 0.16213(9) 0.2548(2) 0.0699(6) Uani d . 1
H H2 -0.6825 0.1489 0.1508 0.084 Uiso calc R 1
C C3 -0.6604(3) 0.20216(9) 0.3138(3) 0.0692(6) Uani d . 1
H H3 -0.7764 0.2165 0.2503 0.083 Uiso calc R 1
C C4 -0.5455(3) 0.22086(7) 0.4656(2) 0.0585(5) Uani d . 1
H H4 -0.5855 0.2482 0.5043 0.070 Uiso calc R 1
C C5 -0.3704(2) 0.20117(6) 0.5665(2) 0.0434(4) Uani d . 1
C C6 -0.3115(2) 0.15968(6) 0.50709(18) 0.0402(4) Uani d . 1
C C7 -0.1239(2) 0.13372(5) 0.60674(18) 0.0360(3) Uani d . 1
C C8 -0.11999(19) 0.11956(5) 0.78144(18) 0.0345(3) Uani d . 1
C C9 -0.1151(2) 0.15357(6) 0.90295(19) 0.0406(4) Uani d . 1
C C10 -0.1000(2) 0.20640(6) 0.8768(2) 0.0507(4) Uani d . 1
H H10A 0.0140 0.2122 0.8582 0.061 Uiso calc R 1
H H10B -0.0861 0.2232 0.9800 0.061 Uiso calc R 1
C C11 -0.2659(3) 0.22782(6) 0.7306(2) 0.0594(5) Uani d . 1
H H11A -0.3593 0.2364 0.7744 0.071 Uiso calc R 1
H H11B -0.2219 0.2578 0.7011 0.071 Uiso calc R 1
C C12 -0.1324(2) 0.07134(6) 0.8173(2) 0.0453(4) Uani d . 1
H H12 -0.1356 0.0482 0.7380 0.054 Uiso calc R 1
C C13 -0.1400(3) 0.05660(7) 0.9675(3) 0.0595(5) Uani d . 1
H H13 -0.1472 0.0239 0.9884 0.071 Uiso calc R 1
C C14 -0.1371(3) 0.08979(8) 1.0853(2) 0.0638(5) Uani d . 1
H H14 -0.1432 0.0801 1.1862 0.077 Uiso calc R 1
C C15 -0.1250(3) 0.13768(7) 1.0521(2) 0.0562(5) Uani d . 1
H H15 -0.1233 0.1603 1.1322 0.067 Uiso calc R 1
C C16 0.0419(2) 0.16567(6) 0.6124(2) 0.0440(4) Uani d . 1
H H16A 0.0386 0.1670 0.4988 0.053 Uiso calc R 1
H H16B 0.0197 0.1981 0.6422 0.053 Uiso calc R 1
C C17 0.2410(2) 0.15086(6) 0.7331(2) 0.0491(4) Uani d . 1
H H17A 0.3196 0.1795 0.7643 0.059 Uiso calc R 1
H H17B 0.2352 0.1382 0.8358 0.059 Uiso calc R 1
C C18 0.3364(2) 0.11389(6) 0.6657(2) 0.0528(4) Uani d . 1
H H18A 0.3345 0.1253 0.5586 0.063 Uiso calc R 1
H H18B 0.4677 0.1110 0.7446 0.063 Uiso calc R 1
C C19 0.2991(4) 0.03854(9) 0.5210(4) 0.1077(10) Uani d . 1
H H19A 0.2585 0.0555 0.4150 0.162 Uiso calc R 1
H H19B 0.2385 0.0076 0.5030 0.162 Uiso calc R 1
H H19C 0.4338 0.0343 0.5666 0.162 Uiso calc R 1
C C20 0.3058(4) 0.04052(9) 0.8003(4) 0.1025(9) Uani d . 1
H H20A 0.4406 0.0363 0.8488 0.154 Uiso calc R 1
H H20B 0.2453 0.0096 0.7810 0.154 Uiso calc R 1
H H20C 0.2693 0.0588 0.8769 0.154 Uiso calc R 1

loop_
_atom_site_aniso_label
_atom_site_aniso_U_11
_atom_site_aniso_U_22
_atom_site_aniso_U_33
_atom_site_aniso_U_12
_atom_site_aniso_U_13
_atom_site_aniso_U_23
O1 0.0454(6) 0.0503(7) 0.0474(6) 0.0013(5) 0.0210(5) -0.0134(5)
N1 0.0482(8) 0.0446(8) 0.0830(11) 0.0037(7) 0.0311(8) 0.0001(8)
C1 0.0484(10) 0.0791(13) 0.0397(9) 0.0047(9) 0.0183(8) -0.0007(9)
C2 0.0521(11) 0.1087(18) 0.0405(10) 0.0021(11) 0.0100(9) 0.0093(11)
C3 0.0499(11) 0.0931(16) 0.0622(13) 0.0191(11) 0.0201(10) 0.0268(12)
C4 0.0543(11) 0.0610(12) 0.0656(12) 0.0173(9) 0.0296(10) 0.0235(10)
C5 0.0452(9) 0.0456(9) 0.0468(9) 0.0079(7) 0.0263(7) 0.0142(7)
C6 0.0381(8) 0.0515(10) 0.0361(8) 0.0025(7) 0.0204(7) 0.0073(7)
C7 0.0381(8) 0.0372(8) 0.0360(8) -0.0003(6) 0.0186(6) -0.0027(6)
C8 0.0272(7) 0.0392(8) 0.0384(8) 0.0014(6) 0.0146(6) 0.0022(6)
C9 0.0395(8) 0.0460(9) 0.0365(8) 0.0010(7) 0.0155(7) -0.0009(7)
C10 0.0586(11) 0.0449(10) 0.0508(10) -0.0045(8) 0.0245(8) -0.0114(8)
C11 0.0733(13) 0.0436(10) 0.0647(12) 0.0110(9) 0.0314(10) -0.0001(9)
C12 0.0459(9) 0.0402(9) 0.0581(10) 0.0039(7) 0.0298(8) 0.0046(8)
C13 0.0635(12) 0.0522(11) 0.0772(13) 0.0131(9) 0.0434(10) 0.0258(10)
C14 0.0709(13) 0.0771(14) 0.0544(11) 0.0171(11) 0.0367(10) 0.0260(10)
C15 0.0628(11) 0.0695(13) 0.0395(9) 0.0079(9) 0.0240(8) -0.0016(9)
C16 0.0451(9) 0.0429(9) 0.0520(9) 0.0006(7) 0.0279(8) 0.0029(7)
C17 0.0403(9) 0.0512(10) 0.0590(10) -0.0090(8) 0.0233(8) -0.0087(8)
C18 0.0437(9) 0.0547(11) 0.0690(12) 0.0017(8) 0.0320(9) 0.0033(9)
C19 0.0949(18) 0.0886(18) 0.149(3) 0.0100(15) 0.0588(18) -0.0481(17)
C20 0.0794(16) 0.0889(17) 0.148(3) 0.0193(13) 0.0544(17) 0.0594(17)

loop_
_atom_type_symbol
_atom_type_description
_atom_type_scat_dispersion_real
_atom_type_scat_dispersion_imag
_atom_type_scat_source
O O 0.0106 0.0060 'International Tables Vol C Tables 4.2.6.8 and 6.1.1.4'
N N 0.0061 0.0033 'International Tables Vol C Tables 4.2.6.8 and 6.1.1.4'
C C 0.0033 0.0016 'International Tables Vol C Tables 4.2.6.8 and 6.1.1.4'
H H 0.0000 0.0000 'International Tables Vol C Tables 4.2.6.8 and 6.1.1.4'

loop_
_geom_angle_atom_site_label_1
_geom_angle_atom_site_label_2
_geom_angle_atom_site_label_3
_geom_angle
C7 O1 H1 109.5
C19 N1 C20 110.12(19)
C19 N1 C18 110.16(16)
C20 N1 C18 110.66(18)
C6 C1 C2 121.93(19)
C6 C1 H1A 119.0
C2 C1 H1A 119.0
C3 C2 C1 119.57(19)
C3 C2 H2 120.2
C1 C2 H2 120.2
C4 C3 C2 119.40(18)
C4 C3 H3 120.3
C2 C3 H3 120.3
C3 C4 C5 123.12(19)
C3 C4 H4 118.4
C5 C4 H4 118.4
C4 C5 C6 118.00(16)
C4 C5 C11 114.22(16)
C6 C5 C11 127.78(14)
C1 C6 C5 117.99(15)
C1 C6 C7 118.53(14)
C5 C6 C7 123.48(14)
O1 C7 C6 107.35(12)
O1 C7 C16 107.61(11)
C6 C7 C16 109.47(12)
O1 C7 C8 109.04(12)
C6 C7 C8 107.86(11)
C16 C7 C8 115.25(12)
C12 C8 C9 117.90(14)
C12 C8 C7 119.17(13)
C9 C8 C7 122.84(13)
C15 C9 C8 118.91(15)
C15 C9 C10 119.16(15)
C8 C9 C10 121.93(14)
C9 C10 C11 114.83(14)
C9 C10 H10A 108.6
C11 C10 H10A 108.6
C9 C10 H10B 108.6
C11 C10 H10B 108.6
H10A C10 H10B 107.5
C5 C11 C10 122.80(14)
C5 C11 H11A 106.6
C10 C11 H11A 106.6
C5 C11 H11B 106.6
C10 C11 H11B 106.6
H11A C11 H11B 106.6
C13 C12 C8 121.87(16)
C13 C12 H12 119.1
C8 C12 H12 119.1
C14 C13 C12 120.22(17)
C14 C13 H13 119.9
C12 C13 H13 119.9
C13 C14 C15 118.81(16)
C13 C14 H14 120.6
C15 C14 H14 120.6
C14 C15 C9 122.29(17)
C14 C15 H15 118.9
C9 C15 H15 118.9
C17 C16 C7 117.59(13)
C17 C16 H16A 107.9
C7 C16 H16A 107.9
C17 C16 H16B 107.9
C7 C16 H16B 107.9
H16A C16 H16B 107.2
C18 C17 C16 115.83(14)
C18 C17 H17A 108.3
C16 C17 H17A 108.3
C18 C17 H17B 108.3
C16 C17 H17B 108.3
H17A C17 H17B 107.4
N1 C18 C17 113.81(13)
N1 C18 H18A 108.8
C17 C18 H18A 108.8
N1 C18 H18B 108.8
C17 C18 H18B 108.8
H18A C18 H18B 107.7
N1 C19 H19A 109.5
N1 C19 H19B 109.5
H19A C19 H19B 109.5
N1 C19 H19C 109.5
H19A C19 H19C 109.5
H19B C19 H19C 109.5
N1 C20 H20A 109.5
N1 C20 H20B 109.5
H20A C20 H20B 109.5
N1 C20 H20C 109.5
H20A C20 H20C 109.5
H20B C20 H20C 109.5

loop_
_geom_bond_atom_site_label_1
_geom_bond_atom_site_label_2
_geom_bond_distance
O1 C7 1.4139(17)
O1 H1 0.8200
N1 C19 1.455(3)
N1 C20 1.458(3)
N1 C18 1.462(2)
C1 C6 1.386(2)
C1 C2 1.388(3)
C1 H1A 0.9300
C2 C3 1.362(3)
C2 H2 0.9300
C3 C4 1.353(3)
C3 H3 0.9300
C4 C5 1.391(2)
C4 H4 0.9300
C5 C6 1.408(2)
C5 C11 1.508(2)
C6 C7 1.534(2)
C7 C16 1.543(2)
C7 C8 1.545(2)
C8 C12 1.385(2)
C8 C9 1.399(2)
C9 C15 1.390(2)
C9 C10 1.495(2)
C10 C11 1.510(2)
C10 H10A 0.9700
C10 H10B 0.9700
C11 H11A 0.9700
C11 H11B 0.9700
C12 C13 1.381(2)
C12 H12 0.9300
C13 C14 1.363(3)
C13 H13 0.9300
C14 C15 1.370(3)
C14 H14 0.9300
C15 H15 0.9300
C16 C17 1.524(2)
C16 H16A 0.9700
C16 H16B 0.9700
C17 C18 1.510(2)
C17 H17A 0.9700
C17 H17B 0.9700
C18 H18A 0.9700
C18 H18B 0.9700
C19 H19A 0.9600
C19 H19B 0.9600
C19 H19C 0.9600
C20 H20A 0.9600
C20 H20B 0.9600
C20 H20C 0.9600

loop_
_geom_hbond_atom_site_label_D
_geom_hbond_atom_site_label_H
_geom_hbond_atom_site_label_A
_geom_hbond_distance_DH
_geom_hbond_distance_HA
_geom_hbond_distance_DA
_geom_hbond_angle_DHA
O1 H1 N1 0.82 1.90 2.7131(18) 170.4

loop_
_geom_torsion_atom_site_label_1
_geom_torsion_atom_site_label_2
_geom_torsion_atom_site_label_3
_geom_torsion_atom_site_label_4
_geom_torsion
_geom_torsion_publ_flag
C6 C1 C2 C3 0.4(3) ?
C1 C2 C3 C4 -0.1(3) ?
C2 C3 C4 C5 0.1(3) ?
C3 C4 C5 C6 -0.3(3) ?
C3 C4 C5 C11 -179.98(17) ?
C2 C1 C6 C5 -0.6(3) ?
C2 C1 C6 C7 178.73(16) ?
C4 C5 C6 C1 0.6(2) ?
C11 C5 C6 C1 -179.80(16) ?
C4 C5 C6 C7 -178.78(14) ?
C11 C5 C6 C7 0.9(2) y
C1 C6 C7 O1 -5.08(18) ?
C5 C6 C7 O1 174.26(13) ?
C1 C6 C7 C16 111.44(16) ?
C5 C6 C7 C16 -69.22(17) ?
C1 C6 C7 C8 -122.46(15) ?
C5 C6 C7 C8 56.88(18) y
O1 C7 C8 C12 -5.55(17) ?
C6 C7 C8 C12 110.73(15) ?
C16 C7 C8 C12 -126.65(14) ?
O1 C7 C8 C9 178.14(13) ?
C6 C7 C8 C9 -65.58(17) y
C16 C7 C8 C9 57.04(18) ?
C12 C8 C9 C15 -0.7(2) ?
C7 C8 C9 C15 175.63(14) ?
C12 C8 C9 C10 179.39(14) ?
C7 C8 C9 C10 -4.3(2) y
C15 C9 C10 C11 -115.94(17) ?
C8 C9 C10 C11 63.9(2) y
C4 C5 C11 C10 164.22(16) ?
C6 C5 C11 C10 -15.4(3) y
C9 C10 C11 C5 -36.7(2) y
C9 C8 C12 C13 0.1(2) ?
C7 C8 C12 C13 -176.41(14) ?
C8 C12 C13 C14 0.5(3) ?
C12 C13 C14 C15 -0.5(3) ?
C13 C14 C15 C9 -0.2(3) ?
C8 C9 C15 C14 0.8(3) ?
C10 C9 C15 C14 -179.33(17) ?
O1 C7 C16 C17 -74.99(17) ?
C6 C7 C16 C17 168.65(13) ?
C8 C7 C16 C17 46.89(18) ?
C7 C16 C17 C18 84.56(18) ?
C19 N1 C18 C17 159.22(18) ?
C20 N1 C18 C17 -78.8(2) ?
C16 C17 C18 N1 -67.5(2) ?

loop_
_cod_related_entry_id
_cod_related_entry_database
_cod_related_entry_code
1 ChemSpider 13748
